data_4516445
loop_
_publ_author_name
'Janczak, Jan'

_publ_contact_author
;
    Jan Janczak
    Institute  of Low Temperature and Structure Research 
    Polish Academy of Sciences
    P.O.Box 1410
    Okolna 2 str., 50-950 Wroc\/law
    Poland
;
_publ_section_title
;
 Diversity in Supramolecular Solid-State Architecture Formed by
 Self-Assembly of 1-(Diaminomethylene)thiourea and Aliphatic Dicarboxylic
 Acids
;
_journal_issue 10
_journal_name_full 'Crystal Growth &amp; Design'
_journal_page_first 5097
_journal_paper_doi 10.1021/acs.cgd.5b01049
_journal_volume 15
_journal_year 2015
_chemical_formula_moiety 'C7 H11 O4, C2 H7 N4 S'
_chemical_formula_sum 'C9 H18 N4 O4 S'
_chemical_formula_weight 278.33
_space_group_IT_number 2
_space_group_name_Hall '-P 1'
_space_group_name_H-M_alt 'P -1'
_symmetry_cell_setting triclinic
_symmetry_space_group_name_Hall '-P 1'
_symmetry_space_group_name_H-M 'P -1'
_atom_sites_solution_hydrogens geom
_atom_sites_solution_primary direct
_atom_sites_solution_secondary difmap
_audit_creation_method SHELXL-97
_cell_angle_alpha 69.95(3)
_cell_angle_beta 84.72(3)
_cell_angle_gamma 85.73(3)
_cell_formula_units_Z 2
_cell_length_a 5.4130(11)
_cell_length_b 10.624(2)
_cell_length_c 12.271(3)
_cell_measurement_reflns_used 1074
_cell_measurement_temperature 295(2)
_cell_measurement_theta_max 29.45
_cell_measurement_theta_min 3.12
_cell_volume 659.4(3)
_computing_cell_refinement
;
Oxford Diffraction Poland (2009). CrysAlis CCD Version 1.171.33.42.
;
_computing_data_collection
;
Oxford Diffraction Poland (2009). CrysAlis CCD Version 1.171.33.42.
;
_computing_data_reduction
;
Oxford Diffraction Poland (2009. CrysAlis CCD Version 171.32.6, 2006
;
_computing_molecular_graphics
;
Brandenburg & Putz (2006). Diamond 3.0. Crystal and Molecular
Structure Visualisation, University of Bonn, Germany
;
_computing_publication_material 'SHELXL-97 (Sheldrick, 1997)'
_computing_structure_refinement 'SHELXL-97 (Sheldrick, 1997)'
_computing_structure_solution 'SHELXS-97 (Sheldrick, 1990)'
_diffrn_ambient_temperature 295(2)
_diffrn_detector_area_resol_mean '1024x1024 with blocks 2x2'
_diffrn_measured_fraction_theta_full 0.996
_diffrn_measured_fraction_theta_max 0.912
_diffrn_measurement_device_type 'KUMA KM-4 with area CCD detector'
_diffrn_measurement_method \w-scan
_diffrn_radiation_monochromator graphite
_diffrn_radiation_source 'fine-focus sealed tube'
_diffrn_radiation_type MoK\a
_diffrn_radiation_wavelength 0.71073
_diffrn_reflns_av_R_equivalents 0.0285
_diffrn_reflns_av_sigmaI/netI 0.0592
_diffrn_reflns_limit_h_max 7
_diffrn_reflns_limit_h_min -6
_diffrn_reflns_limit_k_max 13
_diffrn_reflns_limit_k_min -14
_diffrn_reflns_limit_l_max 16
_diffrn_reflns_limit_l_min -16
_diffrn_reflns_number 7754
_diffrn_reflns_theta_full 28.00
_diffrn_reflns_theta_max 29.45
_diffrn_reflns_theta_min 3.12
_exptl_absorpt_coefficient_mu 0.259
_exptl_absorpt_correction_T_max 0.9622
_exptl_absorpt_correction_T_min 0.9201
_exptl_absorpt_correction_type numerical
_exptl_absorpt_process_details
;
Oxford Diffraction Poland (2009). CrysAlis Red, Version 1.171.33.42.
;
_exptl_crystal_colour colourless
_exptl_crystal_density_diffrn 1.402
_exptl_crystal_density_meas 1.40
_exptl_crystal_density_method 'not measured'
_exptl_crystal_description parallelepiped
_exptl_crystal_F_000 296
_exptl_crystal_size_max 0.36
_exptl_crystal_size_mid 0.31
_exptl_crystal_size_min 0.22
_refine_diff_density_max 0.229
_refine_diff_density_min -0.265
_refine_diff_density_rms 0.056
_refine_ls_extinction_method none
_refine_ls_goodness_of_fit_ref 1.051
_refine_ls_hydrogen_treatment mixed
_refine_ls_matrix_type full
_refine_ls_number_parameters 184
_refine_ls_number_reflns 3341
_refine_ls_number_restraints 0
_refine_ls_restrained_S_all 1.051
_refine_ls_R_factor_all 0.1049
_refine_ls_R_factor_gt 0.0480
_refine_ls_shift/su_max 0.000
_refine_ls_shift/su_mean 0.000
_refine_ls_structure_factor_coef Fsqd
_refine_ls_weighting_details 'calc w=1/[\s^2^(Fo^2^)+(0.0442P)^2^+0.0000P] where P=(Fo^2^+2Fc^2^)/3'
_refine_ls_weighting_scheme calc
_refine_ls_wR_factor_gt 0.0935
_refine_ls_wR_factor_ref 0.1111
_reflns_number_gt 1778
_reflns_number_total 3341
_reflns_threshold_expression I>2\s(I)
_cod_data_source_file cg5b01049_si_006.cif
_cod_data_source_block pimelic_COMP5
_cod_original_cell_volume 659.4(2)
_cod_database_code 4516445

loop_
_symmetry_equiv_pos_as_xyz
'x, y, z'
'-x, -y, -z'

loop_
_atom_site_label
_atom_site_type_symbol
_atom_site_fract_x
_atom_site_fract_y
_atom_site_fract_z
_atom_site_U_iso_or_equiv
_atom_site_adp_type
_atom_site_occupancy
_atom_site_symmetry_multiplicity
_atom_site_calc_flag
_atom_site_refinement_flags
S1 S 1.20668(10) 0.88217(5) 0.11636(5) 0.0476(2) Uani 1 1 d .
N1 N 1.3841(3) 0.62521(16) 0.15716(15) 0.0368(4) Uani 1 1 d .
H1 H 1.498(4) 0.575(2) 0.1383(17) 0.044 Uiso 1 1 d .
C1 C 1.4090(3) 0.76138(19) 0.10122(16) 0.0326(5) Uani 1 1 d .
N2 N 1.6109(3) 0.78924(19) 0.03098(16) 0.0451(5) Uani 1 1 d .
H21 H 1.714(4) 0.721(2) 0.0198(18) 0.054 Uiso 1 1 d .
H22 H 1.641(4) 0.877(2) -0.0039(18) 0.054 Uiso 1 1 d .
C2 C 1.2063(4) 0.55763(19) 0.23892(17) 0.0344(5) Uani 1 1 d .
N3 N 1.2350(3) 0.42676(18) 0.27818(16) 0.0444(5) Uani 1 1 d .
H31 H 1.131(4) 0.378(2) 0.3326(19) 0.053 Uiso 1 1 d .
H32 H 1.363(4) 0.388(2) 0.2524(19) 0.053 Uiso 1 1 d .
N4 N 1.0177(3) 0.61886(19) 0.27714(17) 0.0501(5) Uani 1 1 d .
H41 H 0.905(4) 0.569(2) 0.3346(19) 0.060 Uiso 1 1 d .
H42 H 1.004(4) 0.705(2) 0.250(2) 0.060 Uiso 1 1 d .
O1 O 0.6866(3) 0.45759(13) 0.45538(12) 0.0498(4) Uani 1 1 d .
H11 H 0.5000 0.5000 0.5000 0.075 Uiso 1 2 d S
O2 O 0.8977(3) 0.27475(14) 0.44985(14) 0.0556(5) Uani 1 1 d .
C3 C 0.7168(4) 0.3282(2) 0.48645(18) 0.0387(5) Uani 1 1 d .
C4 C 0.5195(4) 0.24768(19) 0.56938(18) 0.0407(5) Uani 1 1 d .
H421 H 0.3635 0.2705 0.5325 0.061 Uiso 1 1 calc R
H422 H 0.5012 0.2755 0.6373 0.061 Uiso 1 1 calc R
C5 C 0.5598(3) 0.09745(18) 0.61022(17) 0.0371(5) Uani 1 1 d .
H531 H 0.7068 0.0718 0.6539 0.056 Uiso 1 1 calc R
H532 H 0.5873 0.0679 0.5434 0.056 Uiso 1 1 calc R
C6 C 0.3373(4) 0.02889(18) 0.68644(18) 0.0411(5) Uani 1 1 d .
H641 H 0.3041 0.0645 0.7496 0.062 Uiso 1 1 calc R
H642 H 0.1934 0.0519 0.6406 0.062 Uiso 1 1 calc R
C7 C 0.3667(4) -0.12248(19) 0.73787(17) 0.0390(5) Uani 1 1 d .
H751 H 0.5121 -0.1468 0.7827 0.058 Uiso 1 1 calc R
H752 H 0.3926 -0.1596 0.6754 0.058 Uiso 1 1 calc R
C8 C 0.1402(4) -0.18236(19) 0.81570(18) 0.0423(5) Uani 1 1 d .
H861 H 0.1073 -0.1382 0.8732 0.063 Uiso 1 1 calc R
H862 H -0.0016 -0.1623 0.7686 0.063 Uiso 1 1 calc R
C9 C 0.1598(4) -0.33102(19) 0.87810(17) 0.0366(5) Uani 1 1 d .
O3 O -0.0142(3) -0.37734(13) 0.95717(12) 0.0475(4) Uani 1 1 d .
H13 H 0.0000 -0.5000 1.0000 0.071 Uiso 1 2 d S
O4 O 0.3260(3) -0.40282(14) 0.85352(14) 0.0598(5) Uani 1 1 d .

loop_
_atom_site_aniso_label
_atom_site_aniso_U_11
_atom_site_aniso_U_22
_atom_site_aniso_U_33
_atom_site_aniso_U_23
_atom_site_aniso_U_13
_atom_site_aniso_U_12
S1 0.0450(3) 0.0286(3) 0.0601(4) -0.0095(3) 0.0203(3) -0.0003(2)
N1 0.0316(9) 0.0271(9) 0.0449(10) -0.0076(8) 0.0148(8) -0.0018(7)
C1 0.0339(11) 0.0306(11) 0.0300(11) -0.0069(9) 0.0064(9) -0.0074(8)
N2 0.0418(11) 0.0248(10) 0.0571(12) -0.0053(9) 0.0228(9) -0.0035(8)
C2 0.0333(11) 0.0291(11) 0.0348(11) -0.0057(9) 0.0115(9) -0.0063(9)
N3 0.0418(11) 0.0301(11) 0.0518(12) -0.0070(9) 0.0203(9) -0.0052(8)
N4 0.0444(11) 0.0316(10) 0.0608(13) -0.0065(9) 0.0291(10) -0.0028(9)
O1 0.0478(9) 0.0262(8) 0.0630(10) -0.0046(7) 0.0239(8) -0.0097(6)
O2 0.0503(10) 0.0350(9) 0.0694(11) -0.0092(8) 0.0295(8) -0.0092(7)
C3 0.0399(12) 0.0303(12) 0.0408(12) -0.0074(10) 0.0103(10) -0.0086(9)
C4 0.0374(12) 0.0295(12) 0.0446(12) -0.0009(9) 0.0108(10) -0.0087(9)
C5 0.0392(12) 0.0293(12) 0.0387(12) -0.0079(9) 0.0109(9) -0.0087(9)
C6 0.0390(12) 0.0237(11) 0.0492(13) -0.0005(9) 0.0136(10) -0.0074(9)
C7 0.0404(12) 0.0278(11) 0.0412(12) -0.0048(9) 0.0146(10) -0.0094(9)
C8 0.0390(12) 0.0253(11) 0.0520(14) -0.0027(10) 0.0112(10) -0.0043(9)
C9 0.0357(11) 0.0297(11) 0.0393(12) -0.0077(9) 0.0145(9) -0.0101(9)
O3 0.0488(9) 0.0256(8) 0.0543(9) -0.0031(6) 0.0283(7) -0.0057(6)
O4 0.0553(10) 0.0260(8) 0.0779(11) -0.0033(8) 0.0387(9) 0.0016(7)

loop_
_atom_type_symbol
_atom_type_description
_atom_type_scat_dispersion_real
_atom_type_scat_dispersion_imag
_atom_type_scat_source
C C 0.0033 0.0016 'International Tables Vol C Tables 4.2.6.8 and 6.1.1.4'
H H 0.0000 0.0000 'International Tables Vol C Tables 4.2.6.8 and 6.1.1.4'
N N 0.0061 0.0033 'International Tables Vol C Tables 4.2.6.8 and 6.1.1.4'
O O 0.0106 0.0060 'International Tables Vol C Tables 4.2.6.8 and 6.1.1.4'
S S 0.1246 0.1234 'International Tables Vol C Tables 4.2.6.8 and 6.1.1.4'

loop_
_geom_angle_atom_site_label_1
_geom_angle_atom_site_label_2
_geom_angle_atom_site_label_3
_geom_angle
C2 N1 C1 130.37(17)
C2 N1 H1 114.4(14)
C1 N1 H1 115.2(14)
N2 C1 N1 113.05(18)
N2 C1 S1 121.62(16)
N1 C1 S1 125.32(14)
C1 N2 H21 120.4(14)
C1 N2 H22 116.4(14)
H21 N2 H22 123.2(19)
N4 C2 N3 120.91(18)
N4 C2 N1 122.65(18)
N3 C2 N1 116.44(18)
C2 N3 H31 120.9(14)
C2 N3 H32 119.3(15)
H31 N3 H32 120(2)
C2 N4 H41 119.8(13)
C2 N4 H42 119.0(16)
H41 N4 H42 121(2)
C3 O1 H11 115.70(14)
O2 C3 O1 121.50(18)
O2 C3 C4 121.76(19)
O1 C3 C4 116.74(18)
C3 C4 C5 116.95(17)
C3 C4 H421 108.1
C5 C4 H421 108.1
C3 C4 H422 108.1
C5 C4 H422 108.1
H421 C4 H422 107.3
C4 C5 C6 111.15(16)
C4 C5 H531 109.4
C6 C5 H531 109.4
C4 C5 H532 109.4
C6 C5 H532 109.4
H531 C5 H532 108.0
C7 C6 C5 115.07(16)
C7 C6 H641 108.5
C5 C6 H641 108.5
C7 C6 H642 108.5
C5 C6 H642 108.5
H641 C6 H642 107.5
C6 C7 C8 111.66(16)
C6 C7 H751 109.3
C8 C7 H751 109.3
C6 C7 H752 109.3
C8 C7 H752 109.3
H751 C7 H752 107.9
C9 C8 C7 115.59(17)
C9 C8 H861 108.4
C7 C8 H861 108.4
C9 C8 H862 108.4
C7 C8 H862 108.4
H861 C8 H862 107.4
O4 C9 O3 122.50(18)
O4 C9 C8 122.41(18)
O3 C9 C8 115.07(18)
C9 O3 H13 112.70(14)

loop_
_geom_bond_atom_site_label_1
_geom_bond_atom_site_label_2
_geom_bond_distance
S1 C1 1.673(2)
N1 C2 1.371(2)
N1 C1 1.383(2)
N1 H1 0.855(19)
C1 N2 1.313(2)
N2 H21 0.92(2)
N2 H22 0.90(2)
C2 N4 1.307(3)
C2 N3 1.308(2)
N3 H31 0.88(2)
N3 H32 0.87(2)
N4 H41 0.93(2)
N4 H42 0.86(2)
O1 C3 1.296(2)
O1 H11 1.2338(14)
O2 C3 1.222(2)
C3 C4 1.499(3)
C4 C5 1.505(2)
C4 H421 0.9700
C4 H422 0.9700
C5 C6 1.520(2)
C5 H531 0.9700
C5 H532 0.9700
C6 C7 1.515(2)
C6 H641 0.9700
C6 H642 0.9700
C7 C8 1.518(3)
C7 H751 0.9700
C7 H752 0.9700
C8 C9 1.501(3)
C8 H861 0.9700
C8 H862 0.9700
C9 O4 1.220(2)
C9 O3 1.282(2)
O3 H13 1.2260(14)

loop_
_geom_hbond_atom_site_label_D
_geom_hbond_atom_site_label_H
_geom_hbond_atom_site_label_A
_geom_hbond_distance_DH
_geom_hbond_distance_HA
_geom_hbond_distance_DA
_geom_hbond_angle_DHA
_geom_hbond_site_symmetry_A
N1 H1 O4 0.86(2) 1.97(2) 2.772(2) 156(2) 2_756
N2 H21 O3 0.92(2) 1.99(2) 2.881(2) 162(2) 1_764
N2 H22 S1 0.90(2) 2.61(2) 3.505(2) 171(2) 2_875
N3 H31 O2 0.88(2) 1.91(2) 2.789(3) 178(2) .
N3 H32 O4 0.87(2) 2.01(2) 2.795(2) 150(2) 2_756
N4 H42 S1 0.86(2) 2.30(2) 3.006(2) 139(2) .
N4 H41 O1 0.93(2) 1.92(2) 2.846(2) 177(2) .
O1 H11 O1 1.234 1.234 2.468(3) 180.00 2_666
O3 H13 O3 1.226 1.226 2.452(3) 180.00 2_547
O3 H13 O4 1.226 2.414 3.138(2) 115.16 2_547
